data_1532590
loop_
_publ_author_name
'Ischenko, V.'
'Kienle, L.'
'Jansen, M.'

_publ_section_title
;
 Formation and structure of (Li Si2 N3) - (Al N) solid solutions
;
_journal_name_full 'Journal of Materials Science'
_journal_page_first 5305
_journal_page_last 5317
_journal_volume 37
_journal_year 2002
_chemical_formula_sum 'Al Li N4 Si2'
_chemical_name_systematic 'Li Al Si2 N4'
_space_group_IT_number 36
_symmetry_space_group_name_Hall 'C 2c -2'
_symmetry_space_group_name_H-M 'C m c 21'
_cell_angle_alpha 90
_cell_angle_beta 90
_cell_angle_gamma 90
_cell_formula_units_Z 3
_cell_length_a 9.26
_cell_length_b 5.333
_cell_length_c 4.869
_cell_volume 240.449
_citation_journal_id_ASTM JMTSAS
_cod_data_source_file Ischenko_JMTSAS_2002_441.cif
_cod_data_source_block Al1Li1N4Si2
_cod_original_cell_volume 240.4487
_cod_original_formula_sum 'Al1 Li1 N4 Si2'
_cod_database_code 1532590

loop_
_symmetry_equiv_pos_as_xyz
x,y,z
-x,-y,z+1/2
-x,y,z
x,-y,z+1/2
x+1/2,y+1/2,z
-x+1/2,-y+1/2,z+1/2
-x+1/2,y+1/2,z
x+1/2,-y+1/2,z+1/2

loop_
_atom_site_label
_atom_site_type_symbol
_atom_site_fract_x
_atom_site_fract_y
_atom_site_fract_z
_atom_site_occupancy
_atom_site_U_iso_or_equiv
N1 N-3 0.192 0.86 0.348 1 0.0
N2 N-3 0 0.29 0.424 1 0.0
Li2 Li+1 0.168 0.834 0.984 0.25 0.0
Al1 Al+3 0 0.333 0 0.25 0.0
Li1 Li+1 0 0.333 0 0.25 0.0
Si2 Si+4 0.168 0.834 0.984 0.5 0.0
Al2 Al+3 0.168 0.834 0.984 0.25 0.0
Si1 Si+4 0 0.333 0 0.5 0.0
